data_7211909
loop_
_publ_author_name
'Jia, Juan'
'Shao, Min'
'Jia, Tiantian'
'Zhu, Shourong'
'Zhao, Yongmei'
'Xing, Feifei'
'Li, Mingxing'

_publ_section_title
;
 Coordination polymers of biphenyl-2,4,2&#x2032;,4&#x2032;-tetracarboxylic
 acid---synthesis, structures and adsorption properties
;
_journal_issue 5
_journal_name_full CrystEngComm
_journal_page_first 1548
_journal_paper_doi 10.1039/b916984a
_journal_volume 12
_journal_year 2010
_chemical_formula_sum 'C26 H18 N2 O9 Zn'
_chemical_formula_weight 567.79
_chemical_name_systematic
;
?
;
_space_group_IT_number 14
_symmetry_cell_setting monoclinic
_symmetry_space_group_name_Hall '-P 2yn'
_symmetry_space_group_name_H-M 'P 1 21/n 1'
_atom_sites_solution_hydrogens geom
_atom_sites_solution_primary direct
_atom_sites_solution_secondary difmap
_audit_creation_method SHELXL-97
_cell_angle_alpha 90.00
_cell_angle_beta 98.6840(10)
_cell_angle_gamma 90.00
_cell_formula_units_Z 4
_cell_length_a 9.0122(9)
_cell_length_b 17.3729(18)
_cell_length_c 15.2421(15)
_cell_measurement_reflns_used 2162
_cell_measurement_temperature 296(2)
_cell_measurement_theta_max 21.37
_cell_measurement_theta_min 2.34
_cell_volume 2359.1(4)
_computing_cell_refinement 'Bruker SMART'
_computing_data_collection 'Bruker SMART'
_computing_data_reduction 'Bruker SAINT'
_computing_molecular_graphics 'Bruker SHELXTL'
_computing_publication_material 'Bruker SHELXTL'
_computing_structure_refinement 'SHELXL-97 (Sheldrick, 1997)'
_computing_structure_solution 'SHELXS-97 (Sheldrick, 1990)'
_diffrn_ambient_temperature 296(2)
_diffrn_measured_fraction_theta_full 1.000
_diffrn_measured_fraction_theta_max 1.000
_diffrn_measurement_device_type 'CCD area detector'
_diffrn_measurement_method 'phi and omega scans'
_diffrn_radiation_monochromator graphite
_diffrn_radiation_source 'fine-focus sealed tube'
_diffrn_radiation_type MoK\a
_diffrn_radiation_wavelength 0.71073
_diffrn_reflns_av_R_equivalents 0.0470
_diffrn_reflns_av_sigmaI/netI 0.0581
_diffrn_reflns_limit_h_max 10
_diffrn_reflns_limit_h_min -9
_diffrn_reflns_limit_k_max 20
_diffrn_reflns_limit_k_min -15
_diffrn_reflns_limit_l_max 18
_diffrn_reflns_limit_l_min -17
_diffrn_reflns_number 12096
_diffrn_reflns_theta_full 25.05
_diffrn_reflns_theta_max 25.05
_diffrn_reflns_theta_min 2.34
_exptl_absorpt_coefficient_mu 1.102
_exptl_absorpt_correction_T_max 0.8521
_exptl_absorpt_correction_T_min 0.8096
_exptl_absorpt_correction_type multi-scan
_exptl_absorpt_process_details sadabs
_exptl_crystal_colour 'pale yellow'
_exptl_crystal_density_diffrn 1.599
_exptl_crystal_density_method 'not measured'
_exptl_crystal_description block
_exptl_crystal_F_000 1160
_exptl_crystal_size_max 0.20
_exptl_crystal_size_mid 0.15
_exptl_crystal_size_min 0.15
_refine_diff_density_max 0.382
_refine_diff_density_min -0.336
_refine_diff_density_rms 0.065
_refine_ls_extinction_method none
_refine_ls_goodness_of_fit_ref 1.015
_refine_ls_hydrogen_treatment mixed
_refine_ls_matrix_type full
_refine_ls_number_parameters 350
_refine_ls_number_reflns 4180
_refine_ls_number_restraints 0
_refine_ls_restrained_S_all 1.015
_refine_ls_R_factor_all 0.0789
_refine_ls_R_factor_gt 0.0460
_refine_ls_shift/su_max 0.001
_refine_ls_shift/su_mean 0.000
_refine_ls_structure_factor_coef Fsqd
_refine_ls_weighting_details 'calc w=1/[\s^2^(Fo^2^)+(0.0428P)^2^+1.4920P] where P=(Fo^2^+2Fc^2^)/3'
_refine_ls_weighting_scheme calc
_refine_ls_wR_factor_gt 0.0955
_refine_ls_wR_factor_ref 0.1103
_reflns_number_gt 2884
_reflns_number_total 4180
_reflns_threshold_expression >2sigma(I)
_cod_data_source_file b916984a.txt
_cod_data_source_block complex_1
_cod_depositor_comments
;
The following automatic conversions were performed:

'_symmetry_cell_setting' value 'Monoclinic' changed to 'monoclinic'
according to /home/saulius/struct/CIF-dictionaries/cif_core.dic
dictionary named 'cif_core.dic' version 2.4.2 from 2011-04-26.

Automatic conversion script
Id: cif_fix_values 1891 2012-01-12 08:04:46Z andrius 
;
_cod_original_sg_symbol_H-M P2(1)/n
_cod_database_code 7211909

loop_
_symmetry_equiv_pos_as_xyz
'x, y, z'
'-x+1/2, y+1/2, -z+1/2'
'-x, -y, -z'
'x-1/2, -y-1/2, z-1/2'

loop_
_atom_site_label
_atom_site_type_symbol
_atom_site_fract_x
_atom_site_fract_y
_atom_site_fract_z
_atom_site_U_iso_or_equiv
_atom_site_adp_type
_atom_site_occupancy
_atom_site_symmetry_multiplicity
_atom_site_calc_flag
_atom_site_refinement_flags
Zn1 Zn -0.03854(5) 0.11783(3) 0.76650(3) 0.03646(16) Uani 1 1 d .
C1 C 0.0702(4) 0.1570(2) 0.5993(2) 0.0339(9) Uani 1 1 d .
C2 C 0.1987(4) 0.1574(2) 0.5469(2) 0.0298(8) Uani 1 1 d .
C3 C 0.2095(4) 0.2170(2) 0.4879(2) 0.0328(8) Uani 1 1 d .
H3 H 0.1357 0.2549 0.4808 0.039 Uiso 1 1 calc R
C4 C 0.3272(4) 0.2218(2) 0.4394(2) 0.0320(8) Uani 1 1 d .
C5 C 0.4346(4) 0.1646(2) 0.4493(2) 0.0431(10) Uani 1 1 d .
H5 H 0.5131 0.1662 0.4162 0.052 Uiso 1 1 calc R
C6 C 0.4262(4) 0.1048(2) 0.5081(3) 0.0437(10) Uani 1 1 d .
H6 H 0.5002 0.0671 0.5148 0.052 Uiso 1 1 calc R
C7 C 0.3093(4) 0.1002(2) 0.5573(2) 0.0333(9) Uani 1 1 d .
C8 C 0.3379(4) 0.2885(2) 0.3782(2) 0.0388(9) Uani 1 1 d .
C9 C 0.2994(4) 0.0309(2) 0.6153(2) 0.0343(9) Uani 1 1 d .
C10 C 0.3779(4) 0.0238(2) 0.7010(2) 0.0360(9) Uani 1 1 d .
C11 C 0.3641(4) -0.0438(2) 0.7484(3) 0.0428(10) Uani 1 1 d .
H11 H 0.4161 -0.0484 0.8056 0.051 Uiso 1 1 calc R
C12 C 0.2758(5) -0.1037(2) 0.7128(3) 0.0447(10) Uani 1 1 d .
C13 C 0.1980(5) -0.0970(2) 0.6284(3) 0.0500(11) Uani 1 1 d .
H13 H 0.1376 -0.1372 0.6036 0.060 Uiso 1 1 calc R
C14 C 0.2097(4) -0.0304(2) 0.5803(3) 0.0437(10) Uani 1 1 d .
H14 H 0.1565 -0.0264 0.5232 0.052 Uiso 1 1 calc R
C15 C 0.4737(4) 0.0866(2) 0.7428(3) 0.0408(10) Uani 1 1 d .
C16 C 0.2725(6) -0.1737(3) 0.7677(3) 0.0648(14) Uani 1 1 d .
C17 C -0.1705(6) -0.0452(3) 0.7490(3) 0.0627(13) Uani 1 1 d .
H17 H -0.2350 -0.0253 0.7009 0.075 Uiso 1 1 calc R
C18 C -0.1856(8) -0.1218(3) 0.7725(4) 0.0885(18) Uani 1 1 d .
H18 H -0.2597 -0.1525 0.7411 0.106 Uiso 1 1 calc R
C19 C -0.0902(8) -0.1510(3) 0.8424(4) 0.0913(19) Uani 1 1 d .
H19 H -0.0975 -0.2024 0.8585 0.110 Uiso 1 1 calc R
C20 C 0.0171(6) -0.1043(3) 0.8890(3) 0.0681(14) Uani 1 1 d .
H20 H 0.0817 -0.1235 0.9374 0.082 Uiso 1 1 calc R
C21 C 0.0279(5) -0.0283(2) 0.8631(3) 0.0465(10) Uani 1 1 d .
C22 C 0.1388(4) 0.0262(2) 0.9093(3) 0.0425(10) Uani 1 1 d .
C23 C 0.2434(6) 0.0057(3) 0.9814(3) 0.0694(14) Uani 1 1 d .
H23 H 0.2475 -0.0444 1.0031 0.083 Uiso 1 1 calc R
C24 C 0.3408(6) 0.0607(4) 1.0206(3) 0.0843(18) Uani 1 1 d .
H24 H 0.4135 0.0475 1.0682 0.101 Uiso 1 1 calc R
C25 C 0.3316(6) 0.1345(3) 0.9899(3) 0.0723(15) Uani 1 1 d .
H25 H 0.3948 0.1726 1.0172 0.087 Uiso 1 1 calc R
C26 C 0.2267(5) 0.1506(3) 0.9178(3) 0.0564(12) Uani 1 1 d .
H26 H 0.2215 0.2005 0.8955 0.068 Uiso 1 1 calc R
N1 N -0.0666(4) 0.00040(19) 0.7932(2) 0.0442(8) Uani 1 1 d .
N2 N 0.1307(4) 0.09776(19) 0.8775(2) 0.0420(8) Uani 1 1 d .
O1 O 0.1002(3) 0.13367(15) 0.67914(15) 0.0404(7) Uani 1 1 d .
O2 O -0.0541(3) 0.17845(18) 0.56205(17) 0.0555(8) Uani 1 1 d .
O3 O 0.2707(3) 0.34927(16) 0.38978(17) 0.0512(7) Uani 1 1 d .
O4 O 0.4201(3) 0.27914(16) 0.31849(17) 0.0515(8) Uani 1 1 d .
O5 O 0.4861(3) 0.14990(16) 0.71188(18) 0.0493(7) Uani 1 1 d .
O6 O 0.5511(4) 0.0658(2) 0.8201(2) 0.0829(12) Uani 1 1 d .
H6A H 0.6109 0.0999 0.8382 0.124 Uiso 1 1 calc R
O7 O 0.1857(7) -0.2274(2) 0.7294(3) 0.1266(18) Uani 1 1 d .
H7 H 0.1858 -0.2642 0.7632 0.190 Uiso 1 1 calc R
O8 O 0.3387(6) -0.1778(2) 0.8431(3) 0.1151(16) Uani 1 1 d .
O1W O -0.2265(3) 0.11997(19) 0.66618(19) 0.0511(8) Uani 1 1 d .
H1WA H -0.2060 0.1442 0.6234 0.077 Uiso 1 1 calc R
H1WB H -0.314(6) 0.141(3) 0.674(3) 0.081(18) Uiso 1 1 d .

loop_
_atom_site_aniso_label
_atom_site_aniso_U_11
_atom_site_aniso_U_22
_atom_site_aniso_U_33
_atom_site_aniso_U_23
_atom_site_aniso_U_13
_atom_site_aniso_U_12
Zn1 0.0468(3) 0.0350(3) 0.0306(2) -0.0011(2) 0.01538(19) 0.0033(2)
C1 0.038(2) 0.033(2) 0.032(2) -0.0004(17) 0.0084(17) 0.0008(17)
C2 0.036(2) 0.028(2) 0.0264(18) 0.0005(16) 0.0086(16) -0.0005(16)
C3 0.040(2) 0.031(2) 0.0292(19) 0.0001(16) 0.0088(16) 0.0060(17)
C4 0.044(2) 0.027(2) 0.0274(18) 0.0044(16) 0.0134(17) -0.0008(17)
C5 0.055(3) 0.038(2) 0.043(2) 0.0042(19) 0.030(2) 0.005(2)
C6 0.049(3) 0.036(3) 0.051(2) 0.0084(19) 0.022(2) 0.0120(18)
C7 0.040(2) 0.030(2) 0.032(2) 0.0022(16) 0.0108(17) 0.0035(16)
C8 0.050(3) 0.032(2) 0.034(2) 0.0006(18) 0.0038(19) -0.0077(19)
C9 0.043(2) 0.028(2) 0.035(2) 0.0052(17) 0.0175(17) 0.0065(17)
C10 0.043(2) 0.032(2) 0.035(2) 0.0011(17) 0.0124(18) 0.0038(17)
C11 0.054(3) 0.037(3) 0.038(2) 0.0072(19) 0.0096(19) 0.0031(19)
C12 0.069(3) 0.029(2) 0.041(2) 0.0036(18) 0.024(2) 0.000(2)
C13 0.070(3) 0.033(3) 0.049(3) 0.0000(19) 0.015(2) -0.010(2)
C14 0.056(3) 0.041(3) 0.035(2) 0.0024(19) 0.0085(19) -0.004(2)
C15 0.047(3) 0.037(2) 0.040(2) 0.0056(19) 0.011(2) 0.0005(19)
C16 0.114(4) 0.036(3) 0.047(3) 0.002(2) 0.022(3) -0.015(3)
C17 0.086(4) 0.052(3) 0.050(3) -0.010(2) 0.010(3) -0.009(3)
C18 0.130(5) 0.057(4) 0.075(4) -0.024(3) 0.006(4) -0.027(3)
C19 0.150(6) 0.043(3) 0.080(4) 0.002(3) 0.013(4) -0.023(4)
C20 0.105(4) 0.039(3) 0.063(3) 0.006(2) 0.019(3) 0.003(3)
C21 0.065(3) 0.039(3) 0.039(2) 0.004(2) 0.019(2) 0.004(2)
C22 0.054(3) 0.040(3) 0.036(2) 0.0045(19) 0.0156(19) 0.004(2)
C23 0.085(4) 0.063(4) 0.055(3) 0.020(3) -0.003(3) 0.007(3)
C24 0.084(4) 0.096(5) 0.064(3) 0.020(3) -0.016(3) -0.011(4)
C25 0.070(4) 0.086(4) 0.056(3) 0.004(3) -0.005(3) -0.021(3)
C26 0.062(3) 0.056(3) 0.051(3) 0.007(2) 0.008(2) -0.010(2)
N1 0.057(2) 0.040(2) 0.0364(19) -0.0075(16) 0.0104(17) -0.0018(17)
N2 0.052(2) 0.041(2) 0.0355(18) 0.0029(15) 0.0129(16) -0.0008(16)
O1 0.0402(16) 0.0516(19) 0.0323(14) 0.0047(12) 0.0148(12) 0.0079(12)
O2 0.0424(18) 0.085(2) 0.0401(16) 0.0192(16) 0.0110(13) 0.0109(16)
O3 0.070(2) 0.0349(17) 0.0483(17) 0.0086(14) 0.0074(15) 0.0080(15)
O4 0.071(2) 0.0470(19) 0.0424(16) 0.0057(14) 0.0285(15) -0.0092(15)
O5 0.0573(18) 0.0322(17) 0.0603(18) 0.0056(15) 0.0146(14) -0.0015(14)
O6 0.104(3) 0.073(3) 0.060(2) 0.0222(19) -0.025(2) -0.041(2)
O7 0.247(6) 0.059(3) 0.082(3) 0.000(2) 0.055(3) -0.051(3)
O8 0.219(5) 0.062(3) 0.065(3) 0.018(2) 0.024(3) -0.004(3)
O1W 0.0417(18) 0.065(2) 0.0487(17) 0.0058(16) 0.0147(14) 0.0019(16)

loop_
_atom_type_symbol
_atom_type_description
_atom_type_scat_dispersion_real
_atom_type_scat_dispersion_imag
_atom_type_scat_source
C C 0.0033 0.0016 'International Tables Vol C Tables 4.2.6.8 and 6.1.1.4'
H H 0.0000 0.0000 'International Tables Vol C Tables 4.2.6.8 and 6.1.1.4'
N N 0.0061 0.0033 'International Tables Vol C Tables 4.2.6.8 and 6.1.1.4'
O O 0.0106 0.0060 'International Tables Vol C Tables 4.2.6.8 and 6.1.1.4'
Zn Zn 0.2839 1.4301 'International Tables Vol C Tables 4.2.6.8 and 6.1.1.4'

loop_
_geom_angle_atom_site_label_1
_geom_angle_atom_site_label_2
_geom_angle_atom_site_label_3
_geom_angle
_geom_angle_site_symmetry_1
_geom_angle_site_symmetry_3
O1 Zn1 O4 108.32(11) . 4_566
O1 Zn1 N1 111.83(12) . .
O4 Zn1 N1 138.66(12) 4_566 .
O1 Zn1 O1W 91.69(11) . .
O4 Zn1 O1W 95.37(12) 4_566 .
N1 Zn1 O1W 92.90(13) . .
O1 Zn1 N2 96.22(11) . .
O4 Zn1 N2 89.18(12) 4_566 .
N1 Zn1 N2 77.29(13) . .
O1W Zn1 N2 169.16(12) . .
O2 C1 O1 125.7(3) . .
O2 C1 C2 118.2(3) . .
O1 C1 C2 116.2(3) . .
C3 C2 C7 119.1(3) . .
C3 C2 C1 118.9(3) . .
C7 C2 C1 122.0(3) . .
C2 C3 C4 121.7(3) . .
C2 C3 H3 119.1 . .
C4 C3 H3 119.1 . .
C5 C4 C3 118.7(3) . .
C5 C4 C8 121.0(3) . .
C3 C4 C8 120.3(3) . .
C4 C5 C6 120.4(3) . .
C4 C5 H5 119.8 . .
C6 C5 H5 119.8 . .
C5 C6 C7 121.0(3) . .
C5 C6 H6 119.5 . .
C7 C6 H6 119.5 . .
C6 C7 C2 119.0(3) . .
C6 C7 C9 118.8(3) . .
C2 C7 C9 122.0(3) . .
O3 C8 O4 124.1(4) . .
O3 C8 C4 119.4(3) . .
O4 C8 C4 116.5(3) . .
C10 C9 C14 118.3(3) . .
C10 C9 C7 123.7(3) . .
C14 C9 C7 117.9(3) . .
C9 C10 C11 119.2(4) . .
C9 C10 C15 121.4(3) . .
C11 C10 C15 119.4(3) . .
C12 C11 C10 121.7(4) . .
C12 C11 H11 119.1 . .
C10 C11 H11 119.1 . .
C11 C12 C13 119.3(4) . .
C11 C12 C16 117.4(4) . .
C13 C12 C16 123.3(4) . .
C12 C13 C14 119.9(4) . .
C12 C13 H13 120.0 . .
C14 C13 H13 120.0 . .
C13 C14 C9 121.5(4) . .
C13 C14 H14 119.2 . .
C9 C14 H14 119.2 . .
O5 C15 O6 121.8(4) . .
O5 C15 C10 126.0(4) . .
O6 C15 C10 112.2(4) . .
O8 C16 O7 124.1(5) . .
O8 C16 C12 122.3(5) . .
O7 C16 C12 113.5(5) . .
N1 C17 C18 121.9(5) . .
N1 C17 H17 119.1 . .
C18 C17 H17 119.1 . .
C19 C18 C17 119.0(5) . .
C19 C18 H18 120.5 . .
C17 C18 H18 120.5 . .
C18 C19 C20 119.6(5) . .
C18 C19 H19 120.2 . .
C20 C19 H19 120.2 . .
C19 C20 C21 119.3(5) . .
C19 C20 H20 120.3 . .
C21 C20 H20 120.3 . .
N1 C21 C20 120.8(4) . .
N1 C21 C22 116.0(4) . .
C20 C21 C22 123.2(4) . .
N2 C22 C23 121.4(4) . .
N2 C22 C21 115.5(4) . .
C23 C22 C21 123.1(4) . .
C24 C23 C22 118.8(5) . .
C24 C23 H23 120.6 . .
C22 C23 H23 120.6 . .
C25 C24 C23 120.2(5) . .
C25 C24 H24 119.9 . .
C23 C24 H24 119.9 . .
C24 C25 C26 117.9(5) . .
C24 C25 H25 121.1 . .
C26 C25 H25 121.1 . .
N2 C26 C25 123.2(5) . .
N2 C26 H26 118.4 . .
C25 C26 H26 118.4 . .
C17 N1 C21 119.3(4) . .
C17 N1 Zn1 125.2(3) . .
C21 N1 Zn1 115.5(3) . .
C22 N2 C26 118.4(4) . .
C22 N2 Zn1 115.8(3) . .
C26 N2 Zn1 125.9(3) . .
C1 O1 Zn1 128.6(2) . .
C8 O4 Zn1 109.4(2) . 4_665
C15 O6 H6A 109.5 . .
C16 O7 H7 109.5 . .
Zn1 O1W H1WA 109.5 . .
Zn1 O1W H1WB 123(3) . .
H1WA O1W H1WB 101.8 . .

loop_
_geom_bond_atom_site_label_1
_geom_bond_atom_site_label_2
_geom_bond_distance
_geom_bond_site_symmetry_2
Zn1 O1 1.978(2) .
Zn1 O4 2.015(3) 4_566
Zn1 N1 2.103(3) .
Zn1 O1W 2.104(3) .
Zn1 N2 2.129(3) .
C1 O2 1.235(4) .
C1 O1 1.272(4) .
C1 C2 1.503(5) .
C2 C3 1.385(5) .
C2 C7 1.399(5) .
C3 C4 1.385(5) .
C3 H3 0.9300 .
C4 C5 1.379(5) .
C4 C8 1.499(5) .
C5 C6 1.381(5) .
C5 H5 0.9300 .
C6 C7 1.384(5) .
C6 H6 0.9300 .
C7 C9 1.505(5) .
C8 O3 1.243(4) .
C8 O4 1.268(4) .
C9 C10 1.394(5) .
C9 C14 1.393(5) .
C10 C11 1.394(5) .
C10 C15 1.475(5) .
C11 C12 1.370(5) .
C11 H11 0.9300 .
C12 C13 1.374(5) .
C12 C16 1.480(6) .
C13 C14 1.382(5) .
C13 H13 0.9300 .
C14 H14 0.9300 .
C15 O5 1.209(4) .
C15 O6 1.325(4) .
C16 O8 1.214(5) .
C16 O7 1.298(6) .
C17 N1 1.330(5) .
C17 C18 1.389(7) .
C17 H17 0.9300 .
C18 C19 1.362(7) .
C18 H18 0.9300 .
C19 C20 1.375(7) .
C19 H19 0.9300 .
C20 C21 1.385(6) .
C20 H20 0.9300 .
C21 N1 1.355(5) .
C21 C22 1.476(6) .
C22 N2 1.332(5) .
C22 C23 1.383(6) .
C23 C24 1.371(7) .
C23 H23 0.9300 .
C24 C25 1.363(7) .
C24 H24 0.9300 .
C25 C26 1.366(6) .
C25 H25 0.9300 .
C26 N2 1.344(5) .
C26 H26 0.9300 .
O4 Zn1 2.015(3) 4_665
O6 H6A 0.8200 .
O7 H7 0.8200 .
O1W H1WA 0.8200 .
O1W H1WB 0.89(5) .

loop_
_geom_hbond_atom_site_label_D
_geom_hbond_atom_site_label_H
_geom_hbond_atom_site_label_A
_geom_hbond_distance_DH
_geom_hbond_distance_HA
_geom_hbond_distance_DA
_geom_hbond_angle_DHA
_geom_hbond_site_symmetry_A
O6 H6A O3 0.82 1.77 2.566(4) 163.6 4_666
O7 H7 O5 0.82 2.23 2.856(5) 134.0 2_546
O7 H7 O1 0.82 2.67 3.268(6) 131.1 2_546
O1W H1WA O2 0.82 1.87 2.590(4) 146.3 .
O1W H1WB O5 0.89(5) 1.98(5) 2.830(4) 159(4) 1_455
